data_7060429
loop_
_publ_author_name
'Alnufaie, Rawan'
'Ali, Mohamad Akbar'
'Alkhaibari, Ibrahim S.'
'Roy, Subrata'
'Day, Victor W.'
'Alam, Mohammad A.'

_publ_section_title
;
 Benign Synthesis of Fused-thiazoles with Enone-based Natural Products and
 Drugs for Lead Discovery.
;
_journal_issue 13
_journal_name_full 'New journal of chemistry = Nouveau journal de chimie'
_journal_page_first 6001
_journal_page_last 6017
_journal_paper_doi 10.1039/D1NJ00380A
_journal_volume 45
_journal_year 2021
_chemical_absolute_configuration ad
_chemical_formula_sum 'C16.5 H23.5 N1.5 S0.5'
_chemical_formula_weight 258.90
_space_group_crystal_system monoclinic
_space_group_IT_number 4
_space_group_name_Hall 'P 2yb'
_space_group_name_H-M_alt 'P 1 21 1'
_atom_sites_solution_hydrogens geom
_audit_creation_method SHELXL-2014/7
_audit_update_record
;
2020-10-03 deposited with the CCDC.	2021-03-02 downloaded from the CCDC.
;
_cell_angle_alpha 90
_cell_angle_beta 90.116(4)
_cell_angle_gamma 90
_cell_formula_units_Z 8
_cell_length_a 11.1106(6)
_cell_length_b 11.3667(6)
_cell_length_c 23.4788(13)
_cell_measurement_reflns_used 2608
_cell_measurement_temperature 200(2)
_cell_measurement_theta_max 64.72
_cell_measurement_theta_min 3.77
_cell_volume 2965.2(3)
_computing_cell_refinement 'Bruker SAINT'
_computing_data_collection 'Bruker APEX2'
_computing_data_reduction 'Bruker SAINT'
_computing_molecular_graphics 'Bruker SHELXTL'
_computing_publication_material 'Bruker SHELXTL'
_computing_structure_refinement 'SHELXL-2014/7 (Sheldrick, 2014)'
_computing_structure_solution 'SHELXS-97 (Sheldrick 2008)'
_diffrn_ambient_temperature 200(2)
_diffrn_measured_fraction_theta_full 0.992
_diffrn_measured_fraction_theta_max 0.965
_diffrn_measurement_device_type 'Bruker APEX-II CCD'
_diffrn_measurement_method '\f and \w scans'
_diffrn_radiation_type CuK\a
_diffrn_radiation_wavelength 1.54178
_diffrn_reflns_av_R_equivalents 0.0619
_diffrn_reflns_av_unetI/netI 0.0753
_diffrn_reflns_Laue_measured_fraction_full 0.992
_diffrn_reflns_Laue_measured_fraction_max 0.965
_diffrn_reflns_limit_h_max 12
_diffrn_reflns_limit_h_min -13
_diffrn_reflns_limit_k_max 13
_diffrn_reflns_limit_k_min -11
_diffrn_reflns_limit_l_max 28
_diffrn_reflns_limit_l_min -25
_diffrn_reflns_number 14623
_diffrn_reflns_point_group_measured_fraction_full 0.987
_diffrn_reflns_point_group_measured_fraction_max 0.947
_diffrn_reflns_theta_full 66.000
_diffrn_reflns_theta_max 69.995
_diffrn_reflns_theta_min 1.882
_diffrn_source 'Bruker MicroStar microfocus rotating anode'
_exptl_absorpt_coefficient_mu 1.145
_exptl_absorpt_correction_T_max 0.7533
_exptl_absorpt_correction_T_min 0.6212
_exptl_absorpt_correction_type multi-scan
_exptl_crystal_colour yellow
_exptl_crystal_density_diffrn 1.160
_exptl_crystal_description Needle
_exptl_crystal_F_000 1128
_exptl_crystal_size_max 0.170
_exptl_crystal_size_mid 0.015
_exptl_crystal_size_min 0.015
_refine_diff_density_max 0.326
_refine_diff_density_min -0.323
_refine_diff_density_rms 0.051
_refine_ls_abs_structure_details
; 
 Flack x determined using 1976 quotients [(I+)-(I-)]/[(I+)+(I-)] 
 (Parsons, Flack and Wagner, Acta Cryst. B69 (2013) 249-259). 
;
_refine_ls_abs_structure_Flack 0.033(16)
_refine_ls_extinction_method none
_refine_ls_goodness_of_fit_ref 1.057
_refine_ls_hydrogen_treatment constr
_refine_ls_matrix_type full
_refine_ls_number_parameters 678
_refine_ls_number_reflns 8508
_refine_ls_number_restraints 18
_refine_ls_restrained_S_all 1.071
_refine_ls_R_factor_all 0.0694
_refine_ls_R_factor_gt 0.0563
_refine_ls_shift/su_max 0.000
_refine_ls_shift/su_mean 0.000
_refine_ls_structure_factor_coef Fsqd
_refine_ls_weighting_details 'w=1/[\s^2^(Fo^2^)+(0.0625P)^2^] where P=(Fo^2^+2Fc^2^)/3'
_refine_ls_weighting_scheme calc
_refine_ls_wR_factor_gt 0.1313
_refine_ls_wR_factor_ref 0.1422
_reflns_Friedel_coverage 0.862
_reflns_Friedel_fraction_full 0.982
_reflns_Friedel_fraction_max 0.927
_reflns_number_gt 6945
_reflns_number_total 8508
_reflns_threshold_expression 'I > 2\s(I)'
_cod_data_source_file d1nj00380a2.cif
_cod_data_source_block q97j
_cod_depositor_comments 'Adding full bibliography for 7060429.cif.'
_cod_original_sg_symbol_H-M 'P 21'
_cod_original_formula_sum 'C16.50 H23.50 N1.50 S0.50'
_cod_database_code 7060429
_shelx_shelxl_version_number 2014/7
_shelx_space_group_comment
; 
The symmetry employed for this shelxl refinement is uniquely defined 
by the following loop, which should always be used as a source of 
symmetry information in preference to the above space-group names. 
They are only intended as comments. 
;
_shelx_estimated_absorpt_t_min 0.829
_shelx_estimated_absorpt_t_max 0.983

loop_
_space_group_symop_operation_xyz
'x, y, z'
'-x, y+1/2, -z'

loop_
_atom_site_label
_atom_site_type_symbol
_atom_site_fract_x
_atom_site_fract_y
_atom_site_fract_z
_atom_site_U_iso_or_equiv
_atom_site_adp_type
_atom_site_occupancy
_atom_site_site_symmetry_order
_atom_site_calc_flag
_atom_site_refinement_flags_posn
_atom_site_refinement_flags_adp
_atom_site_refinement_flags_occupancy
_atom_site_disorder_assembly
_atom_site_disorder_group
S1A S 1.26202(17) 0.68218(17) 0.21950(8) 0.0465(4) Uani 1 1 d . . . . .
C2A C 1.1822(7) 0.5747(7) 0.2563(3) 0.0475(18) Uani 1 1 d . . . . .
N3A N 1.2347(6) 0.4735(6) 0.2617(3) 0.0494(15) Uani 1 1 d . . . . .
C4A C 1.3485(7) 0.4777(7) 0.2370(3) 0.0470(18) Uani 1 1 d . . . . .
C5A C 1.4325(8) 0.3740(8) 0.2381(4) 0.061(2) Uani 1 1 d . . . . .
H5AA H 1.4069 0.3152 0.2094 0.074 Uiso 1 1 calc R U . . .
H5AB H 1.4308 0.3363 0.2761 0.074 Uiso 1 1 calc R U . . .
C6A C 1.5623(7) 0.4173(8) 0.2246(3) 0.055(2) Uani 1 1 d . . . . .
H6AA H 1.5940 0.4596 0.2583 0.066 Uiso 1 1 calc R U . . .
H6AB H 1.6143 0.3478 0.2182 0.066 Uiso 1 1 calc R U . . .
C7A C 1.5723(7) 0.4991(6) 0.1723(3) 0.0436(17) Uani 1 1 d . . . . .
C8A C 1.7037(7) 0.5389(7) 0.1634(3) 0.0468(17) Uani 1 1 d . . . . .
H8AA H 1.7309 0.5721 0.2007 0.056 Uiso 1 1 calc R U . . .
C9A C 1.7903(8) 0.4369(9) 0.1498(4) 0.062(2) Uani 1 1 d . . . . .
H9AA H 1.7582 0.3929 0.1167 0.075 Uiso 1 1 calc R U . . .
H9AB H 1.7916 0.3824 0.1827 0.075 Uiso 1 1 calc R U . . .
C10A C 1.9205(8) 0.4747(9) 0.1366(4) 0.065(2) Uani 1 1 d . . . . .
H10A H 1.9586 0.5053 0.1717 0.078 Uiso 1 1 calc R U . . .
H10B H 1.9671 0.4053 0.1239 0.078 Uiso 1 1 calc R U . . .
C11A C 1.9247(8) 0.5698(9) 0.0902(3) 0.062(2) Uani 1 1 d . . . . .
C12A C 2.0463(8) 0.6337(10) 0.0812(3) 0.072(3) Uani 1 1 d . . . . .
H12A H 2.0799 0.6510 0.1198 0.086 Uiso 1 1 calc R U . . .
C13A C 2.0089(9) 0.7532(12) 0.0547(4) 0.081(3) Uani 1 1 d . . . . .
H13A H 2.0191 0.7514 0.0128 0.097 Uiso 1 1 calc R U . . .
H13B H 2.0590 0.8176 0.0704 0.097 Uiso 1 1 calc R U . . .
C14A C 1.8743(8) 0.7725(10) 0.0702(4) 0.069(3) Uani 1 1 d . . . . .
H14A H 1.8627 0.8495 0.0892 0.083 Uiso 1 1 calc R U . . .
H14B H 1.8229 0.7692 0.0358 0.083 Uiso 1 1 calc R U . . .
C15A C 1.8451(7) 0.6716(8) 0.1108(3) 0.0516(19) Uani 1 1 d . . . . .
H15A H 1.8773 0.6953 0.1489 0.062 Uiso 1 1 calc R U . . .
C16A C 1.7138(7) 0.6398(7) 0.1199(3) 0.0477(18) Uani 1 1 d . . . . .
H16A H 1.6791 0.6127 0.0829 0.057 Uiso 1 1 calc R U . . .
C17A C 1.6426(8) 0.7457(8) 0.1402(3) 0.0535(19) Uani 1 1 d . . . . .
H17A H 1.6925 0.7905 0.1677 0.064 Uiso 1 1 calc R U . . .
H17B H 1.6265 0.7977 0.1072 0.064 Uiso 1 1 calc R U . . .
C18A C 1.5245(7) 0.7153(7) 0.1682(3) 0.051(2) Uani 1 1 d . . . . .
H18A H 1.4702 0.7778 0.1759 0.061 Uiso 1 1 calc R U . . .
C19A C 1.4912(7) 0.6066(7) 0.1827(3) 0.0426(17) Uani 1 1 d . . . . .
C20A C 1.3794(7) 0.5809(7) 0.2119(3) 0.0446(17) Uani 1 1 d . . . . .
C21A C 1.5229(8) 0.4332(8) 0.1192(3) 0.055(2) Uani 1 1 d . . . . .
H21A H 1.5631 0.3568 0.1158 0.082 Uiso 1 1 calc R U . . .
H21B H 1.5384 0.4800 0.0850 0.082 Uiso 1 1 calc R U . . .
H21C H 1.4360 0.4212 0.1234 0.082 Uiso 1 1 calc R U . . .
C22A C 1.8814(9) 0.5172(11) 0.0332(4) 0.075(3) Uani 1 1 d . . . . .
H22A H 1.9349 0.4527 0.0220 0.112 Uiso 1 1 calc R U . . .
H22B H 1.8826 0.5783 0.0037 0.112 Uiso 1 1 calc R U . . .
H22C H 1.7993 0.4873 0.0375 0.112 Uiso 1 1 calc R U . . .
N23A N 1.0689(6) 0.5928(6) 0.2792(3) 0.0522(16) Uani 1 1 d . . . . .
H23A H 1.0389 0.5361 0.3004 0.063 Uiso 1 1 calc R U . . .
C24A C 0.9986(7) 0.6922(8) 0.2715(3) 0.0474(17) Uani 1 1 d . . . . .
C25A C 0.8779(7) 0.6893(9) 0.2896(4) 0.060(2) Uani 1 1 d . . . . .
H25A H 0.8442 0.6199 0.3055 0.073 Uiso 1 1 calc R U . . .
C26A C 0.8114(8) 0.7879(9) 0.2838(4) 0.069(3) Uani 1 1 d . . . . .
H26A H 0.7301 0.7890 0.2963 0.082 Uiso 1 1 calc R U . . .
C27A C 0.8617(9) 0.8876(9) 0.2597(4) 0.068(3) Uani 1 1 d . . . . .
H27A H 0.8163 0.9578 0.2548 0.081 Uiso 1 1 calc R U . . .
C28A C 0.9826(9) 0.8807(8) 0.2427(4) 0.060(2) Uani 1 1 d . . . . .
H28A H 1.0186 0.9488 0.2266 0.072 Uiso 1 1 calc R U . . .
N29A N 1.0493(6) 0.7845(6) 0.2478(3) 0.0519(17) Uani 1 1 d . . . . .
C30A C 2.1485(9) 0.5758(13) 0.0463(4) 0.091(4) Uani 1 1 d D . . . .
H30A H 2.1177 0.5611 0.0069 0.109 Uiso 1 1 calc R U . . .
C31A C 2.2566(9) 0.6604(16) 0.0422(5) 0.128(7) Uani 1 1 d D . . . .
H31A H 2.2260 0.7346 0.0255 0.154 Uiso 1 1 calc R U . . .
H31B H 2.2815 0.6788 0.0817 0.154 Uiso 1 1 calc R U . . .
C32A C 2.3666(14) 0.6296(17) 0.0108(6) 0.144(6) Uani 1 1 d D U . . .
H32A H 2.4274 0.6900 0.0205 0.173 Uiso 1 1 calc R U . . .
H32B H 2.3960 0.5544 0.0270 0.173 Uiso 1 1 calc R U . . .
C33A C 2.3683(16) 0.6177(15) -0.0450(5) 0.127(5) Uani 1 1 d D U . . .
H33A H 2.3269 0.6874 -0.0610 0.153 Uiso 1 1 calc R U . . .
H33B H 2.3175 0.5487 -0.0542 0.153 Uiso 1 1 calc R U . . .
C34A C 2.4918(12) 0.6024(10) -0.0799(4) 0.081(3) Uani 1 1 d . . . . .
H34A H 2.5412 0.6758 -0.0775 0.097 Uiso 1 1 calc R U . . .
C35A C 2.5649(13) 0.4962(12) -0.0589(5) 0.099(4) Uani 1 1 d . . . . .
H35A H 2.5844 0.5064 -0.0185 0.148 Uiso 1 1 calc R U . . .
H35B H 2.6395 0.4901 -0.0809 0.148 Uiso 1 1 calc R U . . .
H35C H 2.5175 0.4242 -0.0640 0.148 Uiso 1 1 calc R U . . .
C36A C 2.4510(10) 0.5819(10) -0.1401(4) 0.080(3) Uani 1 1 d . . . . .
H36A H 2.4067 0.6511 -0.1538 0.120 Uiso 1 1 calc R U . . .
H36B H 2.3983 0.5128 -0.1415 0.120 Uiso 1 1 calc R U . . .
H36C H 2.5212 0.5686 -0.1645 0.120 Uiso 1 1 calc R U . . .
C37A C 2.1844(9) 0.4568(14) 0.0724(4) 0.096(4) Uani 1 1 d . . . . .
H37A H 2.2561 0.4267 0.0531 0.143 Uiso 1 1 calc R U . . .
H37B H 2.1181 0.4007 0.0678 0.143 Uiso 1 1 calc R U . . .
H37C H 2.2019 0.4672 0.1130 0.143 Uiso 1 1 calc R U . . .
S1B S 0.79814(18) 0.25201(17) 0.29790(8) 0.0483(4) Uani 1 1 d . . . . .
C2B C 0.9380(7) 0.3218(6) 0.3013(3) 0.0438(17) Uani 1 1 d . . . . .
N3B N 0.9481(6) 0.4018(7) 0.3399(3) 0.0560(17) Uani 1 1 d . . . . .
C4B C 0.8420(7) 0.4103(7) 0.3711(3) 0.0498(18) Uani 1 1 d . . . . .
C5B C 0.8266(7) 0.4982(8) 0.4182(3) 0.058(2) Uani 1 1 d . . . . .
H5BA H 0.8166 0.5778 0.4018 0.070 Uiso 1 1 calc R U . . .
H5BB H 0.8995 0.4986 0.4425 0.070 Uiso 1 1 calc R U . . .
C6B C 0.7169(8) 0.4678(8) 0.4543(3) 0.056(2) Uani 1 1 d . . . . .
H6BA H 0.6999 0.5343 0.4803 0.068 Uiso 1 1 calc R U . . .
H6BB H 0.7360 0.3982 0.4780 0.068 Uiso 1 1 calc R U . . .
C7B C 0.6025(7) 0.4414(7) 0.4186(3) 0.0463(18) Uani 1 1 d . . . . .
C8B C 0.4947(8) 0.4109(8) 0.4578(3) 0.0515(19) Uani 1 1 d . . . . .
H8BA H 0.5234 0.3474 0.4840 0.062 Uiso 1 1 calc R U . . .
C9B C 0.4544(7) 0.5117(9) 0.4957(4) 0.059(2) Uani 1 1 d . . . . .
H9BA H 0.4358 0.5804 0.4714 0.071 Uiso 1 1 calc R U . . .
H9BB H 0.5222 0.5340 0.5209 0.071 Uiso 1 1 calc R U . . .
C10B C 0.3426(8) 0.4847(9) 0.5334(3) 0.064(2) Uani 1 1 d . . . . .
H10C H 0.3642 0.4246 0.5622 0.076 Uiso 1 1 calc R U . . .
H10D H 0.3181 0.5570 0.5538 0.076 Uiso 1 1 calc R U . . .
C11B C 0.2371(7) 0.4400(7) 0.4976(3) 0.0467(18) Uani 1 1 d . . . . .
C12B C 0.1313(8) 0.3821(7) 0.5315(3) 0.0491(18) Uani 1 1 d . . . . .
H12B H 0.1688 0.3339 0.5624 0.059 Uiso 1 1 calc R U . . .
C13B C 0.0767(8) 0.2937(7) 0.4876(3) 0.0517(19) Uani 1 1 d . . . . .
H13C H 0.0593 0.2174 0.5062 0.062 Uiso 1 1 calc R U . . .
H13D H 0.0009 0.3253 0.4715 0.062 Uiso 1 1 calc R U . . .
C14B C 0.1718(8) 0.2774(7) 0.4398(3) 0.055(2) Uani 1 1 d . . . . .
H14C H 0.1862 0.1930 0.4319 0.065 Uiso 1 1 calc R U . . .
H14D H 0.1463 0.3169 0.4042 0.065 Uiso 1 1 calc R U . . .
C15B C 0.2826(7) 0.3351(7) 0.4646(3) 0.0466(17) Uani 1 1 d . . . . .
H15B H 0.3139 0.2788 0.4938 0.056 Uiso 1 1 calc R U . . .
C16B C 0.3888(7) 0.3584(7) 0.4238(3) 0.0437(17) Uani 1 1 d . . . . .
H16B H 0.3625 0.4174 0.3948 0.052 Uiso 1 1 calc R U . . .
C17B C 0.4263(8) 0.2472(7) 0.3931(3) 0.0500(18) Uani 1 1 d . . . . .
H17C H 0.4214 0.1803 0.4199 0.060 Uiso 1 1 calc R U . . .
H17D H 0.3685 0.2320 0.3617 0.060 Uiso 1 1 calc R U . . .
C18B C 0.5502(7) 0.2519(7) 0.3689(3) 0.0484(17) Uani 1 1 d . . . . .
H18B H 0.5740 0.1900 0.3442 0.058 Uiso 1 1 calc R U . . .
C19B C 0.6297(8) 0.3368(7) 0.3795(3) 0.0499(19) Uani 1 1 d . . . . .
C20B C 0.7517(7) 0.3403(6) 0.3549(3) 0.0474(17) Uani 1 1 d . . . . .
C21B C 0.5767(8) 0.5515(7) 0.3817(3) 0.0533(19) Uani 1 1 d . . . . .
H21D H 0.5720 0.6211 0.4062 0.080 Uiso 1 1 calc R U . . .
H21E H 0.5001 0.5412 0.3615 0.080 Uiso 1 1 calc R U . . .
H21F H 0.6416 0.5620 0.3540 0.080 Uiso 1 1 calc R U . . .
C22B C 0.1886(8) 0.5384(7) 0.4590(3) 0.056(2) Uani 1 1 d . . . . .
H22D H 0.1540 0.6010 0.4825 0.084 Uiso 1 1 calc R U . . .
H22E H 0.1263 0.5064 0.4337 0.084 Uiso 1 1 calc R U . . .
H22F H 0.2545 0.5704 0.4360 0.084 Uiso 1 1 calc R U . . .
N23B N 1.0340(6) 0.2940(7) 0.2657(3) 0.0559(17) Uani 1 1 d . . . . .
H23B H 1.1049 0.3222 0.2754 0.067 Uiso 1 1 calc R U . . .
C24B C 1.0296(8) 0.2275(7) 0.2172(3) 0.055(2) Uani 1 1 d . . . . .
C25B C 1.1350(9) 0.2154(9) 0.1839(4) 0.071(3) Uani 1 1 d . . . . .
H25B H 1.2084 0.2521 0.1947 0.086 Uiso 1 1 calc R U . . .
C26B C 1.1270(11) 0.1488(11) 0.1353(4) 0.081(3) Uani 1 1 d . . . . .
H26B H 1.1963 0.1363 0.1125 0.097 Uiso 1 1 calc R U . . .
C27B C 1.0191(11) 0.1005(11) 0.1197(4) 0.077(3) Uani 1 1 d . . . . .
H27B H 1.0120 0.0581 0.0849 0.093 Uiso 1 1 calc R U . . .
C28B C 0.9198(9) 0.1140(9) 0.1552(4) 0.064(2) Uani 1 1 d . . . . .
H28B H 0.8462 0.0771 0.1449 0.077 Uiso 1 1 calc R U . . .
N29B N 0.9245(6) 0.1775(6) 0.2034(3) 0.0545(16) Uani 1 1 d . . . . .
C30B C 0.0350(8) 0.4596(7) 0.5600(3) 0.0512(19) Uani 1 1 d D . . . .
H30B H -0.0073 0.5042 0.5292 0.061 Uiso 1 1 calc R U . . .
C31B C -0.0597(8) 0.3819(8) 0.5904(4) 0.060(2) Uani 1 1 d D . . . .
H31C H -0.0899 0.3230 0.5628 0.072 Uiso 1 1 calc R U . . .
H31D H -0.0190 0.3386 0.6215 0.072 Uiso 1 1 calc R U . . .
C32B C -0.1664(8) 0.4464(8) 0.6151(4) 0.062(2) Uani 1 1 d D . . . .
H32C H -0.1375 0.4965 0.6468 0.074 Uiso 1 1 calc R U . . .
H32D H -0.1995 0.4992 0.5855 0.074 Uiso 1 1 calc R U . . .
C33B C -0.2670(8) 0.3705(8) 0.6370(3) 0.057(2) Uani 1 1 d D . . . .
H33C H -0.2343 0.3178 0.6669 0.069 Uiso 1 1 calc R U . . .
H33D H -0.2963 0.3203 0.6054 0.069 Uiso 1 1 calc R U . . .
C34B C -0.3738(9) 0.4376(8) 0.6618(4) 0.060(2) Uani 1 1 d . . . . .
H34B H -0.4007 0.4959 0.6325 0.072 Uiso 1 1 calc R U . . .
C35B C -0.4806(10) 0.3577(10) 0.6749(5) 0.087(3) Uani 1 1 d . . . . .
H35D H -0.5431 0.4031 0.6944 0.131 Uiso 1 1 calc R U . . .
H35E H -0.4541 0.2929 0.6994 0.131 Uiso 1 1 calc R U . . .
H35F H -0.5131 0.3259 0.6392 0.131 Uiso 1 1 calc R U . . .
C36B C -0.3383(10) 0.5067(10) 0.7156(4) 0.081(3) Uani 1 1 d . . . . .
H36D H -0.4098 0.5448 0.7316 0.121 Uiso 1 1 calc R U . . .
H36E H -0.2785 0.5667 0.7058 0.121 Uiso 1 1 calc R U . . .
H36F H -0.3039 0.4526 0.7438 0.121 Uiso 1 1 calc R U . . .
C37B C 0.0881(9) 0.5483(9) 0.6007(3) 0.065(2) Uani 1 1 d . . . . .
H37D H 0.0230 0.5913 0.6197 0.097 Uiso 1 1 calc R U . . .
H37E H 0.1388 0.6037 0.5796 0.097 Uiso 1 1 calc R U . . .
H37F H 0.1369 0.5075 0.6294 0.097 Uiso 1 1 calc R U . . .

loop_
_atom_site_aniso_label
_atom_site_aniso_U_11
_atom_site_aniso_U_22
_atom_site_aniso_U_33
_atom_site_aniso_U_23
_atom_site_aniso_U_13
_atom_site_aniso_U_12
S1A 0.0482(10) 0.0427(10) 0.0487(9) -0.0011(8) 0.0036(7) 0.0040(9)
C2A 0.039(4) 0.054(5) 0.050(4) -0.004(4) 0.000(3) -0.014(4)
N3A 0.042(4) 0.045(4) 0.061(4) 0.008(3) 0.000(3) 0.001(3)
C4A 0.046(4) 0.041(4) 0.054(4) 0.004(4) 0.000(3) 0.007(4)
C5A 0.050(5) 0.055(5) 0.079(6) 0.019(5) -0.002(4) 0.012(4)
C6A 0.052(5) 0.054(5) 0.059(5) 0.011(4) -0.004(4) 0.006(4)
C7A 0.049(4) 0.036(4) 0.046(4) 0.000(3) -0.001(3) 0.009(3)
C8A 0.047(4) 0.047(4) 0.047(4) 0.001(3) -0.006(3) 0.013(4)
C9A 0.057(5) 0.063(6) 0.067(5) 0.010(4) -0.001(4) 0.026(5)
C10A 0.050(5) 0.085(7) 0.058(5) 0.004(5) 0.003(4) 0.020(5)
C11A 0.058(5) 0.084(7) 0.043(4) -0.007(5) -0.005(3) 0.013(5)
C12A 0.060(6) 0.117(9) 0.039(4) 0.004(5) 0.003(4) 0.006(6)
C13A 0.052(6) 0.116(9) 0.074(6) 0.017(7) 0.015(4) -0.001(6)
C14A 0.054(5) 0.085(8) 0.068(5) 0.012(5) 0.010(4) -0.001(5)
C15A 0.046(4) 0.066(5) 0.043(4) 0.001(4) 0.001(3) 0.007(4)
C16A 0.049(4) 0.053(5) 0.041(4) 0.001(3) 0.003(3) 0.009(4)
C17A 0.057(5) 0.045(4) 0.058(4) -0.003(4) 0.010(4) 0.004(4)
C18A 0.048(4) 0.046(5) 0.059(4) 0.001(4) 0.010(4) 0.009(3)
C19A 0.045(4) 0.040(4) 0.043(4) 0.002(3) 0.001(3) 0.002(3)
C20A 0.040(4) 0.042(4) 0.052(4) 0.003(4) -0.004(3) 0.007(3)
C21A 0.050(5) 0.050(5) 0.065(5) -0.010(4) -0.008(4) 0.007(4)
C22A 0.062(6) 0.113(9) 0.050(4) -0.017(5) -0.002(4) 0.023(6)
N23A 0.047(4) 0.048(4) 0.062(4) 0.004(3) 0.006(3) 0.000(3)
C24A 0.051(4) 0.044(4) 0.048(4) -0.007(4) 0.003(3) 0.000(4)
C25A 0.050(4) 0.066(5) 0.066(5) 0.008(5) 0.007(4) 0.006(5)
C26A 0.052(5) 0.087(7) 0.066(5) -0.006(5) -0.003(4) 0.012(5)
C27A 0.067(6) 0.067(6) 0.068(5) -0.007(5) -0.004(4) 0.023(5)
C28A 0.075(6) 0.048(5) 0.059(5) -0.001(4) 0.006(4) 0.002(5)
N29A 0.050(4) 0.048(4) 0.057(4) 0.000(3) 0.003(3) 0.004(3)
C30A 0.056(6) 0.168(13) 0.047(5) 0.015(6) 0.005(4) 0.045(7)
C31A 0.049(6) 0.248(19) 0.089(7) 0.084(10) 0.028(5) 0.034(9)
C32A 0.113(9) 0.180(12) 0.138(9) 0.058(9) 0.038(8) 0.043(9)
C33A 0.168(11) 0.119(9) 0.096(8) -0.002(7) 0.034(7) 0.049(8)
C34A 0.111(9) 0.056(6) 0.076(6) 0.002(5) 0.032(6) -0.007(6)
C35A 0.116(11) 0.090(9) 0.089(8) 0.017(7) -0.017(7) -0.007(8)
C36A 0.091(8) 0.077(7) 0.073(6) 0.003(6) 0.020(5) -0.002(6)
C37A 0.055(6) 0.171(14) 0.062(5) -0.017(7) 0.000(4) 0.044(7)
S1B 0.0553(11) 0.0409(10) 0.0487(9) -0.0011(9) -0.0044(8) 0.0010(9)
C2B 0.046(4) 0.035(4) 0.050(4) 0.003(3) -0.007(3) -0.002(3)
N3B 0.049(4) 0.063(5) 0.055(4) -0.009(3) -0.006(3) 0.000(4)
C4B 0.041(4) 0.053(5) 0.055(4) 0.002(4) -0.006(3) -0.002(4)
C5B 0.052(5) 0.065(6) 0.058(5) -0.009(4) -0.007(3) -0.010(4)
C6B 0.060(5) 0.059(5) 0.050(4) -0.006(4) 0.000(4) -0.007(4)
C7B 0.050(5) 0.045(4) 0.044(4) -0.008(3) -0.003(3) -0.005(3)
C8B 0.064(5) 0.048(5) 0.043(4) 0.002(3) -0.003(3) -0.013(4)
C9B 0.047(5) 0.072(6) 0.059(5) -0.023(5) -0.001(4) -0.012(4)
C10B 0.060(6) 0.077(7) 0.053(5) -0.015(5) 0.001(4) -0.021(5)
C11B 0.056(5) 0.044(4) 0.039(4) -0.001(3) 0.000(3) -0.013(4)
C12B 0.064(5) 0.041(4) 0.042(4) -0.001(3) 0.003(4) -0.007(4)
C13B 0.063(5) 0.040(4) 0.052(4) -0.001(3) 0.012(4) -0.015(4)
C14B 0.064(5) 0.048(5) 0.052(4) -0.008(4) 0.002(4) -0.014(4)
C15B 0.053(5) 0.045(4) 0.041(3) 0.001(3) -0.001(3) -0.007(4)
C16B 0.058(5) 0.038(4) 0.035(3) 0.002(3) -0.002(3) -0.004(4)
C17B 0.065(5) 0.035(4) 0.050(4) 0.001(4) -0.003(3) -0.007(4)
C18B 0.063(5) 0.037(4) 0.045(4) -0.004(4) -0.001(3) 0.000(4)
C19B 0.062(5) 0.043(4) 0.044(4) 0.005(3) -0.004(3) 0.006(4)
C20B 0.051(4) 0.034(4) 0.057(4) 0.005(3) -0.008(3) -0.002(4)
C21B 0.064(5) 0.048(5) 0.048(4) 0.003(4) 0.001(4) -0.004(4)
C22B 0.071(6) 0.042(4) 0.055(4) 0.000(4) 0.010(4) -0.009(4)
N23B 0.047(4) 0.065(5) 0.055(4) -0.010(3) -0.003(3) 0.002(3)
C24B 0.058(5) 0.053(5) 0.053(4) 0.004(4) -0.002(4) 0.006(4)
C25B 0.052(5) 0.090(9) 0.073(6) -0.001(5) 0.008(4) 0.003(5)
C26B 0.075(7) 0.104(9) 0.062(5) -0.013(6) 0.012(5) -0.006(6)
C27B 0.092(8) 0.089(8) 0.051(5) -0.009(5) 0.003(5) -0.001(6)
C28B 0.069(6) 0.070(6) 0.055(5) -0.004(5) -0.011(4) 0.003(5)
N29B 0.065(4) 0.047(4) 0.052(4) -0.003(4) -0.007(3) 0.002(4)
C30B 0.066(5) 0.044(4) 0.043(4) 0.000(3) 0.012(3) -0.005(4)
C31B 0.074(6) 0.056(5) 0.049(4) 0.001(4) 0.009(4) -0.010(5)
C32B 0.080(7) 0.052(5) 0.054(4) -0.003(4) 0.015(4) -0.004(5)
C33B 0.067(6) 0.049(5) 0.056(4) 0.006(4) 0.000(4) -0.008(4)
C34B 0.069(6) 0.053(5) 0.058(5) 0.015(4) 0.004(4) -0.001(4)
C35B 0.071(7) 0.073(7) 0.118(9) 0.030(7) 0.010(6) 0.000(6)
C36B 0.099(8) 0.085(7) 0.059(5) -0.001(5) 0.023(5) 0.005(6)
C37B 0.079(6) 0.065(6) 0.050(4) -0.010(4) 0.011(4) -0.010(5)

loop_
_atom_type_symbol
_atom_type_description
_atom_type_scat_dispersion_real
_atom_type_scat_dispersion_imag
_atom_type_scat_source
C C 0.0181 0.0091 'International Tables Vol C Tables 4.2.6.8 and 6.1.1.4'
H H 0.0000 0.0000 'International Tables Vol C Tables 4.2.6.8 and 6.1.1.4'
N N 0.0311 0.0180 'International Tables Vol C Tables 4.2.6.8 and 6.1.1.4'
S S 0.3331 0.5567 'International Tables Vol C Tables 4.2.6.8 and 6.1.1.4'

loop_
_geom_angle_atom_site_label_1
_geom_angle_atom_site_label_2
_geom_angle_atom_site_label_3
_geom_angle
_geom_angle_site_symmetry_1
_geom_angle_site_symmetry_3
_geom_angle_publ_flag
C2A S1A C20A 88.3(4) . . ?
N3A C2A N23A 120.3(7) . . ?
N3A C2A S1A 116.2(6) . . ?
N23A C2A S1A 123.6(7) . . ?
C2A N3A C4A 109.8(6) . . ?
C20A C4A N3A 116.2(7) . . ?
C20A C4A C5A 121.7(7) . . ?
N3A C4A C5A 122.1(7) . . ?
C4A C5A C6A 108.9(7) . . ?
C4A C5A H5AA 109.9 . . ?
C6A C5A H5AA 109.9 . . ?
C4A C5A H5AB 109.9 . . ?
C6A C5A H5AB 109.9 . . ?
H5AA C5A H5AB 108.3 . . ?
C7A C6A C5A 114.8(7) . . ?
C7A C6A H6AA 108.6 . . ?
C5A C6A H6AA 108.6 . . ?
C7A C6A H6AB 108.6 . . ?
C5A C6A H6AB 108.6 . . ?
H6AA C6A H6AB 107.5 . . ?
C19A C7A C8A 110.1(6) . . ?
C19A C7A C6A 108.0(6) . . ?
C8A C7A C6A 110.7(6) . . ?
C19A C7A C21A 107.8(6) . . ?
C8A C7A C21A 111.4(6) . . ?
C6A C7A C21A 108.8(7) . . ?
C16A C8A C9A 112.2(7) . . ?
C16A C8A C7A 112.2(6) . . ?
C9A C8A C7A 113.5(7) . . ?
C16A C8A H8AA 106.1 . . ?
C9A C8A H8AA 106.1 . . ?
C7A C8A H8AA 106.1 . . ?
C8A C9A C10A 114.8(8) . . ?
C8A C9A H9AA 108.6 . . ?
C10A C9A H9AA 108.6 . . ?
C8A C9A H9AB 108.6 . . ?
C10A C9A H9AB 108.6 . . ?
H9AA C9A H9AB 107.6 . . ?
C11A C10A C9A 111.7(7) . . ?
C11A C10A H10A 109.3 . . ?
C9A C10A H10A 109.3 . . ?
C11A C10A H10B 109.3 . . ?
C9A C10A H10B 109.3 . . ?
H10A C10A H10B 107.9 . . ?
C15A C11A C10A 106.8(7) . . ?
C15A C11A C22A 112.7(7) . . ?
C10A C11A C22A 109.4(9) . . ?
C15A C11A C12A 101.1(8) . . ?
C10A C11A C12A 117.1(7) . . ?
C22A C11A C12A 109.5(7) . . ?
C30A C12A C11A 120.9(10) . . ?
C30A C12A C13A 111.0(8) . . ?
C11A C12A C13A 103.4(8) . . ?
C30A C12A H12A 106.9 . . ?
C11A C12A H12A 106.9 . . ?
C13A C12A H12A 106.9 . . ?
C12A C13A C14A 106.7(9) . . ?
C12A C13A H13A 110.4 . . ?
C14A C13A H13A 110.4 . . ?
C12A C13A H13B 110.4 . . ?
C14A C13A H13B 110.4 . . ?
H13A C13A H13B 108.6 . . ?
C15A C14A C13A 104.2(9) . . ?
C15A C14A H14A 110.9 . . ?
C13A C14A H14A 110.9 . . ?
C15A C14A H14B 110.9 . . ?
C13A C14A H14B 110.9 . . ?
H14A C14A H14B 108.9 . . ?
C16A C15A C14A 118.2(7) . . ?
C16A C15A C11A 114.8(8) . . ?
C14A C15A C11A 104.3(7) . . ?
C16A C15A H15A 106.2 . . ?
C14A C15A H15A 106.2 . . ?
C11A C15A H15A 106.2 . . ?
C17A C16A C15A 110.9(7) . . ?
C17A C16A C8A 110.1(6) . . ?
C15A C16A C8A 110.0(7) . . ?
C17A C16A H16A 108.6 . . ?
C15A C16A H16A 108.6 . . ?
C8A C16A H16A 108.6 . . ?
C18A C17A C16A 114.1(7) . . ?
C18A C17A H17A 108.7 . . ?
C16A C17A H17A 108.7 . . ?
C18A C17A H17B 108.7 . . ?
C16A C17A H17B 108.7 . . ?
H17A C17A H17B 107.6 . . ?
C19A C18A C17A 124.5(7) . . ?
C19A C18A H18A 117.8 . . ?
C17A C18A H18A 117.8 . . ?
C18A C19A C20A 123.2(7) . . ?
C18A C19A C7A 122.1(7) . . ?
C20A C19A C7A 114.7(7) . . ?
C4A C20A C19A 126.7(7) . . ?
C4A C20A S1A 109.5(6) . . ?
C19A C20A S1A 123.7(6) . . ?
C7A C21A H21A 109.5 . . ?
C7A C21A H21B 109.5 . . ?
H21A C21A H21B 109.5 . . ?
C7A C21A H21C 109.5 . . ?
H21A C21A H21C 109.5 . . ?
H21B C21A H21C 109.5 . . ?
C11A C22A H22A 109.5 . . ?
C11A C22A H22B 109.5 . . ?
H22A C22A H22B 109.5 . . ?
C11A C22A H22C 109.5 . . ?
H22A C22A H22C 109.5 . . ?
H22B C22A H22C 109.5 . . ?
C2A N23A C24A 125.7(7) . . ?
C2A N23A H23A 117.1 . . ?
C24A N23A H23A 117.1 . . ?
N29A C24A N23A 117.6(7) . . ?
N29A C24A C25A 123.7(8) . . ?
N23A C24A C25A 118.6(8) . . ?
C26A C25A C24A 118.1(9) . . ?
C26A C25A H25A 120.9 . . ?
C24A C25A H25A 120.9 . . ?
C25A C26A C27A 120.0(9) . . ?
C25A C26A H26A 120.0 . . ?
C27A C26A H26A 120.0 . . ?
C26A C27A C28A 117.2(9) . . ?
C26A C27A H27A 121.4 . . ?
C28A C27A H27A 121.4 . . ?
N29A C28A C27A 123.8(9) . . ?
N29A C28A H28A 118.1 . . ?
C27A C28A H28A 118.1 . . ?
C24A N29A C28A 117.1(8) . . ?
C37A C30A C31A 111.8(9) . . ?
C37A C30A C12A 110.7(8) . . ?
C31A C30A C12A 109.9(10) . . ?
C37A C30A H30A 108.1 . . ?
C31A C30A H30A 108.1 . . ?
C12A C30A H30A 108.1 . . ?
C32A C31A C30A 122.1(15) . . ?
C32A C31A H31A 106.8 . . ?
C30A C31A H31A 106.8 . . ?
C32A C31A H31B 106.8 . . ?
C30A C31A H31B 106.8 . . ?
H31A C31A H31B 106.7 . . ?
C33A C32A C31A 122.4(15) . . ?
C33A C32A H32A 106.7 . . ?
C31A C32A H32A 106.7 . . ?
C33A C32A H32B 106.7 . . ?
C31A C32A H32B 106.7 . . ?
H32A C32A H32B 106.6 . . ?
C32A C33A C34A 122.1(15) . . ?
C32A C33A H33A 106.8 . . ?
C34A C33A H33A 106.8 . . ?
C32A C33A H33B 106.8 . . ?
C34A C33A H33B 106.8 . . ?
H33A C33A H33B 106.6 . . ?
C36A C34A C35A 109.8(9) . . ?
C36A C34A C33A 103.9(11) . . ?
C35A C34A C33A 111.9(10) . . ?
C36A C34A H34A 110.4 . . ?
C35A C34A H34A 110.4 . . ?
C33A C34A H34A 110.4 . . ?
C34A C35A H35A 109.5 . . ?
C34A C35A H35B 109.5 . . ?
H35A C35A H35B 109.5 . . ?
C34A C35A H35C 109.5 . . ?
H35A C35A H35C 109.5 . . ?
H35B C35A H35C 109.5 . . ?
C34A C36A H36A 109.5 . . ?
C34A C36A H36B 109.5 . . ?
H36A C36A H36B 109.5 . . ?
C34A C36A H36C 109.5 . . ?
H36A C36A H36C 109.5 . . ?
H36B C36A H36C 109.5 . . ?
C30A C37A H37A 109.5 . . ?
C30A C37A H37B 109.5 . . ?
H37A C37A H37B 109.5 . . ?
C30A C37A H37C 109.5 . . ?
H37A C37A H37C 109.5 . . ?
H37B C37A H37C 109.5 . . ?
C2B S1B C20B 88.2(4) . . ?
N3B C2B N23B 121.1(7) . . ?
N3B C2B S1B 115.4(6) . . ?
N23B C2B S1B 123.5(6) . . ?
C2B N3B C4B 110.3(7) . . ?
C20B C4B N3B 116.5(7) . . ?
C20B C4B C5B 121.3(7) . . ?
N3B C4B C5B 122.1(7) . . ?
C4B C5B C6B 110.6(7) . . ?
C4B C5B H5BA 109.5 . . ?
C6B C5B H5BA 109.5 . . ?
C4B C5B H5BB 109.5 . . ?
C6B C5B H5BB 109.5 . . ?
H5BA C5B H5BB 108.1 . . ?
C5B C6B C7B 113.5(6) . . ?
C5B C6B H6BA 108.9 . . ?
C7B C6B H6BA 108.9 . . ?
C5B C6B H6BB 108.9 . . ?
C7B C6B H6BB 108.9 . . ?
H6BA C6B H6BB 107.7 . . ?
C19B C7B C21B 109.2(6) . . ?
C19B C7B C6B 108.1(7) . . ?
C21B C7B C6B 107.3(7) . . ?
C19B C7B C8B 109.6(7) . . ?
C21B C7B C8B 111.7(7) . . ?
C6B C7B C8B 110.8(6) . . ?
C9B C8B C16B 111.7(7) . . ?
C9B C8B C7B 114.1(7) . . ?
C16B C8B C7B 111.6(6) . . ?
C9B C8B H8BA 106.3 . . ?
C16B C8B H8BA 106.3 . . ?
C7B C8B H8BA 106.3 . . ?
C8B C9B C10B 114.8(8) . . ?
C8B C9B H9BA 108.6 . . ?
C10B C9B H9BA 108.6 . . ?
C8B C9B H9BB 108.6 . . ?
C10B C9B H9BB 108.6 . . ?
H9BA C9B H9BB 107.5 . . ?
C11B C10B C9B 111.5(6) . . ?
C11B C10B H10C 109.3 . . ?
C9B C10B H10C 109.3 . . ?
C11B C10B H10D 109.3 . . ?
C9B C10B H10D 109.3 . . ?
H10C C10B H10D 108.0 . . ?
C15B C11B C10B 106.7(7) . . ?
C15B C11B C22B 112.9(6) . . ?
C10B C11B C22B 110.5(7) . . ?
C15B C11B C12B 100.5(6) . . ?
C10B C11B C12B 115.9(6) . . ?
C22B C11B C12B 110.0(7) . . ?
C30B C12B C13B 112.7(7) . . ?
C30B C12B C11B 120.2(6) . . ?
C13B C12B C11B 103.0(6) . . ?
C30B C12B H12B 106.7 . . ?
C13B C12B H12B 106.7 . . ?
C11B C12B H12B 106.7 . . ?
C14B C13B C12B 106.9(6) . . ?
C14B C13B H13C 110.3 . . ?
C12B C13B H13C 110.3 . . ?
C14B C13B H13D 110.3 . . ?
C12B C13B H13D 110.3 . . ?
H13C C13B H13D 108.6 . . ?
C15B C14B C13B 102.9(6) . . ?
C15B C14B H14C 111.2 . . ?
C13B C14B H14C 111.2 . . ?
C15B C14B H14D 111.2 . . ?
C13B C14B H14D 111.2 . . ?
H14C C14B H14D 109.1 . . ?
C11B C15B C14B 105.6(7) . . ?
C11B C15B C16B 116.1(6) . . ?
C14B C15B C16B 117.3(6) . . ?
C11B C15B H15B 105.6 . . ?
C14B C15B H15B 105.6 . . ?
C16B C15B H15B 105.6 . . ?
C17B C16B C8B 111.2(7) . . ?
C17B C16B C15B 111.3(6) . . ?
C8B C16B C15B 109.2(6) . . ?
C17B C16B H16B 108.3 . . ?
C8B C16B H16B 108.3 . . ?
C15B C16B H16B 108.3 . . ?
C18B C17B C16B 114.0(7) . . ?
C18B C17B H17C 108.8 . . ?
C16B C17B H17C 108.8 . . ?
C18B C17B H17D 108.8 . . ?
C16B C17B H17D 108.8 . . ?
H17C C17B H17D 107.6 . . ?
C19B C18B C17B 124.6(7) . . ?
C19B C18B H18B 117.7 . . ?
C17B C18B H18B 117.7 . . ?
C18B C19B C20B 123.8(8) . . ?
C18B C19B C7B 122.9(8) . . ?
C20B C19B C7B 113.4(7) . . ?
C4B C20B C19B 126.5(8) . . ?
C4B C20B S1B 109.7(6) . . ?
C19B C20B S1B 123.8(6) . . ?
C7B C21B H21D 109.5 . . ?
C7B C21B H21E 109.5 . . ?
H21D C21B H21E 109.5 . . ?
C7B C21B H21F 109.5 . . ?
H21D C21B H21F 109.5 . . ?
H21E C21B H21F 109.5 . . ?
C11B C22B H22D 109.5 . . ?
C11B C22B H22E 109.5 . . ?
H22D C22B H22E 109.5 . . ?
C11B C22B H22F 109.5 . . ?
H22D C22B H22F 109.5 . . ?
H22E C22B H22F 109.5 . . ?
C24B N23B C2B 126.8(7) . . ?
C24B N23B H23B 116.6 . . ?
C2B N23B H23B 116.6 . . ?
N29B C24B N23B 117.8(7) . . ?
N29B C24B C25B 123.1(8) . . ?
N23B C24B C25B 119.0(8) . . ?
C26B C25B C24B 117.4(9) . . ?
C26B C25B H25B 121.3 . . ?
C24B C25B H25B 121.3 . . ?
C27B C26B C25B 120.0(10) . . ?
C27B C26B H26B 120.0 . . ?
C25B C26B H26B 120.0 . . ?
C26B C27B C28B 119.3(9) . . ?
C26B C27B H27B 120.4 . . ?
C28B C27B H27B 120.4 . . ?
N29B C28B C27B 122.4(10) . . ?
N29B C28B H28B 118.8 . . ?
C27B C28B H28B 118.8 . . ?
C24B N29B C28B 117.7(8) . . ?
C37B C30B C12B 112.7(8) . . ?
C37B C30B C31B 110.7(7) . . ?
C12B C30B C31B 110.3(7) . . ?
C37B C30B H30B 107.6 . . ?
C12B C30B H30B 107.6 . . ?
C31B C30B H30B 107.6 . . ?
C32B C31B C30B 115.8(7) . . ?
C32B C31B H31C 108.3 . . ?
C30B C31B H31C 108.3 . . ?
C32B C31B H31D 108.3 . . ?
C30B C31B H31D 108.3 . . ?
H31C C31B H31D 107.4 . . ?
C33B C32B C31B 116.0(7) . . ?
C33B C32B H32C 108.3 . . ?
C31B C32B H32C 108.3 . . ?
C33B C32B H32D 108.3 . . ?
C31B C32B H32D 108.3 . . ?
H32C C32B H32D 107.4 . . ?
C32B C33B C34B 115.0(7) . . ?
C32B C33B H33C 108.5 . . ?
C34B C33B H33C 108.5 . . ?
C32B C33B H33D 108.5 . . ?
C34B C33B H33D 108.5 . . ?
H33C C33B H33D 107.5 . . ?
C35B C34B C33B 112.6(8) . . ?
C35B C34B C36B 109.6(8) . . ?
C33B C34B C36B 111.7(8) . . ?
C35B C34B H34B 107.6 . . ?
C33B C34B H34B 107.6 . . ?
C36B C34B H34B 107.6 . . ?
C34B C35B H35D 109.5 . . ?
C34B C35B H35E 109.5 . . ?
H35D C35B H35E 109.5 . . ?
C34B C35B H35F 109.5 . . ?
H35D C35B H35F 109.5 . . ?
H35E C35B H35F 109.5 . . ?
C34B C36B H36D 109.5 . . ?
C34B C36B H36E 109.5 . . ?
H36D C36B H36E 109.5 . . ?
C34B C36B H36F 109.5 . . ?
H36D C36B H36F 109.5 . . ?
H36E C36B H36F 109.5 . . ?
C30B C37B H37D 109.5 . . ?
C30B C37B H37E 109.5 . . ?
H37D C37B H37E 109.5 . . ?
C30B C37B H37F 109.5 . . ?
H37D C37B H37F 109.5 . . ?
H37E C37B H37F 109.5 . . ?

loop_
_geom_bond_atom_site_label_1
_geom_bond_atom_site_label_2
_geom_bond_distance
_geom_bond_site_symmetry_2
_geom_bond_publ_flag
S1A C2A 1.741(8) . ?
S1A C20A 1.750(7) . ?
C2A N3A 1.295(11) . ?
C2A N23A 1.385(10) . ?
N3A C4A 1.392(10) . ?
C4A C20A 1.358(11) . ?
C4A C5A 1.504(11) . ?
C5A C6A 1.557(12) . ?
C5A H5AA 0.9900 . ?
C5A H5AB 0.9900 . ?
C6A C7A 1.544(10) . ?
C6A H6AA 0.9900 . ?
C6A H6AB 0.9900 . ?
C7A C19A 1.538(10) . ?
C7A C8A 1.543(11) . ?
C7A C21A 1.553(10) . ?
C8A C16A 1.539(10) . ?
C8A C9A 1.540(11) . ?
C8A H8AA 1.0000 . ?
C9A C10A 1.542(13) . ?
C9A H9AA 0.9900 . ?
C9A H9AB 0.9900 . ?
C10A C11A 1.536(13) . ?
C10A H10A 0.9900 . ?
C10A H10B 0.9900 . ?
C11A C15A 1.535(12) . ?
C11A C22A 1.542(12) . ?
C11A C12A 1.549(13) . ?
C12A C30A 1.548(13) . ?
C12A C13A 1.550(15) . ?
C12A H12A 1.0000 . ?
C13A C14A 1.555(13) . ?
C13A H13A 0.9900 . ?
C13A H13B 0.9900 . ?
C14A C15A 1.526(13) . ?
C14A H14A 0.9900 . ?
C14A H14B 0.9900 . ?
C15A C16A 1.519(11) . ?
C15A H15A 1.0000 . ?
C16A C17A 1.517(11) . ?
C16A H16A 1.0000 . ?
C17A C18A 1.508(11) . ?
C17A H17A 0.9900 . ?
C17A H17B 0.9900 . ?
C18A C19A 1.334(11) . ?
C18A H18A 0.9500 . ?
C19A C20A 1.449(11) . ?
C21A H21A 0.9800 . ?
C21A H21B 0.9800 . ?
C21A H21C 0.9800 . ?
C22A H22A 0.9800 . ?
C22A H22B 0.9800 . ?
C22A H22C 0.9800 . ?
N23A C24A 1.385(10) . ?
N23A H23A 0.8800 . ?
C24A N29A 1.315(10) . ?
C24A C25A 1.408(11) . ?
C25A C26A 1.349(13) . ?
C25A H25A 0.9500 . ?
C26A C27A 1.385(14) . ?
C26A H26A 0.9500 . ?
C27A C28A 1.404(13) . ?
C27A H27A 0.9500 . ?
C28A N29A 1.326(11) . ?
C28A H28A 0.9500 . ?
C30A C37A 1.537(17) . ?
C30A C31A 1.542(15) . ?
C30A H30A 1.0000 . ?
C31A C32A 1.470(14) . ?
C31A H31A 0.9900 . ?
C31A H31B 0.9900 . ?
C32A C33A 1.317(15) . ?
C32A H32A 0.9900 . ?
C32A H32B 0.9900 . ?
C33A C34A 1.610(17) . ?
C33A H33A 0.9900 . ?
C33A H33B 0.9900 . ?
C34A C36A 1.502(15) . ?
C34A C35A 1.536(16) . ?
C34A H34A 1.0000 . ?
C35A H35A 0.9800 . ?
C35A H35B 0.9800 . ?
C35A H35C 0.9800 . ?
C36A H36A 0.9800 . ?
C36A H36B 0.9800 . ?
C36A H36C 0.9800 . ?
C37A H37A 0.9800 . ?
C37A H37B 0.9800 . ?
C37A H37C 0.9800 . ?
S1B C2B 1.747(8) . ?
S1B C20B 1.751(8) . ?
C2B N3B 1.289(10) . ?
C2B N23B 1.393(10) . ?
N3B C4B 1.392(11) . ?
C4B C20B 1.336(11) . ?
C4B C5B 1.500(11) . ?
C5B C6B 1.525(11) . ?
C5B H5BA 0.9900 . ?
C5B H5BB 0.9900 . ?
C6B C7B 1.551(11) . ?
C6B H6BA 0.9900 . ?
C6B H6BB 0.9900 . ?
C7B C19B 1.532(11) . ?
C7B C21B 1.549(11) . ?
C7B C8B 1.553(11) . ?
C8B C9B 1.518(12) . ?
C8B C16B 1.541(11) . ?
C8B H8BA 1.0000 . ?
C9B C10B 1.556(11) . ?
C9B H9BA 0.9900 . ?
C9B H9BB 0.9900 . ?
C10B C11B 1.527(11) . ?
C10B H10C 0.9900 . ?
C10B H10D 0.9900 . ?
C11B C15B 1.510(11) . ?
C11B C22B 1.538(11) . ?
C11B C12B 1.565(10) . ?
C12B C30B 1.539(11) . ?
C12B C13B 1.562(11) . ?
C12B H12B 1.0000 . ?
C13B C14B 1.553(10) . ?
C13B H13C 0.9900 . ?
C13B H13D 0.9900 . ?
C14B C15B 1.510(11) . ?
C14B H14C 0.9900 . ?
C14B H14D 0.9900 . ?
C15B C16B 1.545(10) . ?
C15B H15B 1.0000 . ?
C16B C17B 1.514(11) . ?
C16B H16B 1.0000 . ?
C17B C18B 1.491(11) . ?
C17B H17C 0.9900 . ?
C17B H17D 0.9900 . ?
C18B C19B 1.332(12) . ?
C18B H18B 0.9500 . ?
C19B C20B 1.474(12) . ?
C21B H21D 0.9800 . ?
C21B H21E 0.9800 . ?
C21B H21F 0.9800 . ?
C22B H22D 0.9800 . ?
C22B H22E 0.9800 . ?
C22B H22F 0.9800 . ?
N23B C24B 1.366(10) . ?
N23B H23B 0.8800 . ?
C24B N29B 1.339(10) . ?
C24B C25B 1.417(12) . ?
C25B C26B 1.372(14) . ?
C25B H25B 0.9500 . ?
C26B C27B 1.368(15) . ?
C26B H26B 0.9500 . ?
C27B C28B 1.392(14) . ?
C27B H27B 0.9500 . ?
C28B N29B 1.343(11) . ?
C28B H28B 0.9500 . ?
C30B C37B 1.509(12) . ?
C30B C31B 1.549(11) . ?
C30B H30B 1.0000 . ?
C31B C32B 1.511(11) . ?
C31B H31C 0.9900 . ?
C31B H31D 0.9900 . ?
C32B C33B 1.503(11) . ?
C32B H32C 0.9900 . ?
C32B H32D 0.9900 . ?
C33B C34B 1.527(13) . ?
C33B H33C 0.9900 . ?
C33B H33D 0.9900 . ?
C34B C35B 1.526(13) . ?
C34B C36B 1.540(13) . ?
C34B H34B 1.0000 . ?
C35B H35D 0.9800 . ?
C35B H35E 0.9800 . ?
C35B H35F 0.9800 . ?
C36B H36D 0.9800 . ?
C36B H36E 0.9800 . ?
C36B H36F 0.9800 . ?
C37B H37D 0.9800 . ?
C37B H37E 0.9800 . ?
C37B H37F 0.9800 . ?

loop_
_geom_hbond_atom_site_label_D
_geom_hbond_atom_site_label_H
_geom_hbond_atom_site_label_A
_geom_hbond_distance_DH
_geom_hbond_distance_HA
_geom_hbond_distance_DA
_geom_hbond_angle_DHA
_geom_hbond_site_symmetry_A
N23A H23A N3B 0.88 2.05 2.925(10) 170.7 .
N23B H23B N3A 0.88 2.27 3.024(9) 144.0 .

loop_
_geom_torsion_atom_site_label_1
_geom_torsion_atom_site_label_2
_geom_torsion_atom_site_label_3
_geom_torsion_atom_site_label_4
_geom_torsion
_geom_torsion_site_symmetry_1
_geom_torsion_site_symmetry_2
_geom_torsion_site_symmetry_3
_geom_torsion_site_symmetry_4
_geom_torsion_publ_flag
C20A S1A C2A N3A -1.3(6) . . . . ?
C20A S1A C2A N23A 178.8(7) . . . . ?
N23A C2A N3A C4A -178.2(7) . . . . ?
S1A C2A N3A C4A 1.9(8) . . . . ?
C2A N3A C4A C20A -1.8(10) . . . . ?
C2A N3A C4A C5A 178.2(8) . . . . ?
C20A C4A C5A C6A 17.3(11) . . . . ?
N3A C4A C5A C6A -162.7(8) . . . . ?
C4A C5A C6A C7A -47.9(10) . . . . ?
C5A C6A C7A C19A 58.3(9) . . . . ?
C5A C6A C7A C8A 178.8(7) . . . . ?
C5A C6A C7A C21A -58.4(9) . . . . ?
C19A C7A C8A C16A -48.8(8) . . . . ?
C6A C7A C8A C16A -168.1(6) . . . . ?
C21A C7A C8A C16A 70.7(8) . . . . ?
C19A C7A C8A C9A -177.3(6) . . . . ?
C6A C7A C8A C9A 63.4(8) . . . . ?
C21A C7A C8A C9A -57.8(8) . . . . ?
C16A C8A C9A C10A 47.4(10) . . . . ?
C7A C8A C9A C10A 176.0(7) . . . . ?
C8A C9A C10A C11A -52.1(10) . . . . ?
C9A C10A C11A C15A 55.7(10) . . . . ?
C9A C10A C11A C22A -66.6(10) . . . . ?
C9A C10A C11A C12A 168.1(8) . . . . ?
C15A C11A C12A C30A -164.6(7) . . . . ?
C10A C11A C12A C30A 79.9(10) . . . . ?
C22A C11A C12A C30A -45.4(12) . . . . ?
C15A C11A C12A C13A -39.8(8) . . . . ?
C10A C11A C12A C13A -155.3(8) . . . . ?
C22A C11A C12A C13A 79.4(9) . . . . ?
C30A C12A C13A C14A 151.7(9) . . . . ?
C11A C12A C13A C14A 20.7(10) . . . . ?
C12A C13A C14A C15A 6.7(11) . . . . ?
C13A C14A C15A C16A -161.0(8) . . . . ?
C13A C14A C15A C11A -32.0(10) . . . . ?
C10A C11A C15A C16A -61.1(9) . . . . ?
C22A C11A C15A C16A 59.1(10) . . . . ?
C12A C11A C15A C16A 175.9(6) . . . . ?
C10A C11A C15A C14A 167.9(7) . . . . ?
C22A C11A C15A C14A -71.8(10) . . . . ?
C12A C11A C15A C14A 45.0(8) . . . . ?
C14A C15A C16A C17A -56.2(10) . . . . ?
C11A C15A C16A C17A 179.9(6) . . . . ?
C14A C15A C16A C8A -178.3(7) . . . . ?
C11A C15A C16A C8A 57.8(8) . . . . ?
C9A C8A C16A C17A -170.7(7) . . . . ?
C7A C8A C16A C17A 60.0(9) . . . . ?
C9A C8A C16A C15A -48.2(9) . . . . ?
C7A C8A C16A C15A -177.4(6) . . . . ?
C15A C16A C17A C18A -161.2(7) . . . . ?
C8A C16A C17A C18A -39.1(10) . . . . ?
C16A C17A C18A C19A 10.3(12) . . . . ?
C17A C18A C19A C20A 177.1(7) . . . . ?
C17A C18A C19A C7A 0.2(13) . . . . ?
C8A C7A C19A C18A 19.1(10) . . . . ?
C6A C7A C19A C18A 140.0(8) . . . . ?
C21A C7A C19A C18A -102.7(9) . . . . ?
C8A C7A C19A C20A -158.1(6) . . . . ?
C6A C7A C19A C20A -37.2(9) . . . . ?
C21A C7A C19A C20A 80.1(8) . . . . ?
N3A C4A C20A C19A -179.0(7) . . . . ?
C5A C4A C20A C19A 0.9(13) . . . . ?
N3A C4A C20A S1A 0.9(9) . . . . ?
C5A C4A C20A S1A -179.1(7) . . . . ?
C18A C19A C20A C4A -167.4(8) . . . . ?
C7A C19A C20A C4A 9.8(11) . . . . ?
C18A C19A C20A S1A 12.7(11) . . . . ?
C7A C19A C20A S1A -170.1(5) . . . . ?
C2A S1A C20A C4A 0.1(6) . . . . ?
C2A S1A C20A C19A -179.9(7) . . . . ?
N3A C2A N23A C24A -173.1(7) . . . . ?
S1A C2A N23A C24A 6.8(11) . . . . ?
C2A N23A C24A N29A -10.7(12) . . . . ?
C2A N23A C24A C25A 169.6(8) . . . . ?
N29A C24A C25A C26A -1.9(13) . . . . ?
N23A C24A C25A C26A 177.7(8) . . . . ?
C24A C25A C26A C27A 1.1(14) . . . . ?
C25A C26A C27A C28A -0.7(14) . . . . ?
C26A C27A C28A N29A 0.9(14) . . . . ?
N23A C24A N29A C28A -177.5(7) . . . . ?
C25A C24A N29A C28A 2.1(12) . . . . ?
C27A C28A N29A C24A -1.6(13) . . . . ?
C11A C12A C30A C37A -58.2(12) . . . . ?
C13A C12A C30A C37A -179.5(9) . . . . ?
C11A C12A C30A C31A 177.8(8) . . . . ?
C13A C12A C30A C31A 56.5(10) . . . . ?
C37A C30A C31A C32A 57.5(13) . . . . ?
C12A C30A C31A C32A -179.2(10) . . . . ?
C30A C31A C32A C33A 68(2) . . . . ?
C31A C32A C33A C34A 171.1(15) . . . . ?
C32A C33A C34A C36A 175.4(17) . . . . ?
C32A C33A C34A C35A 57(2) . . . . ?
C20B S1B C2B N3B -0.5(6) . . . . ?
C20B S1B C2B N23B 178.8(7) . . . . ?
N23B C2B N3B C4B -177.9(7) . . . . ?
S1B C2B N3B C4B 1.5(9) . . . . ?
C2B N3B C4B C20B -2.1(10) . . . . ?
C2B N3B C4B C5B -178.6(8) . . . . ?
C20B C4B C5B C6B 18.1(11) . . . . ?
N3B C4B C5B C6B -165.5(8) . . . . ?
C4B C5B C6B C7B -48.2(10) . . . . ?
C5B C6B C7B C19B 59.7(9) . . . . ?
C5B C6B C7B C21B -58.0(9) . . . . ?
C5B C6B C7B C8B 179.9(7) . . . . ?
C19B C7B C8B C9B -176.1(7) . . . . ?
C21B C7B C8B C9B -54.9(9) . . . . ?
C6B C7B C8B C9B 64.7(10) . . . . ?
C19B C7B C8B C16B -48.2(9) . . . . ?
C21B C7B C8B C16B 73.0(8) . . . . ?
C6B C7B C8B C16B -167.5(7) . . . . ?
C16B C8B C9B C10B 49.5(10) . . . . ?
C7B C8B C9B C10B 177.3(7) . . . . ?
C8B C9B C10B C11B -53.7(11) . . . . ?
C9B C10B C11B C15B 55.2(10) . . . . ?
C9B C10B C11B C22B -67.9(10) . . . . ?
C9B C10B C11B C12B 166.1(8) . . . . ?
C15B C11B C12B C30B -164.0(7) . . . . ?
C10B C11B C12B C30B 81.4(10) . . . . ?
C22B C11B C12B C30B -44.8(9) . . . . ?
C15B C11B C12B C13B -37.6(8) . . . . ?
C10B C11B C12B C13B -152.2(8) . . . . ?
C22B C11B C12B C13B 81.6(7) . . . . ?
C30B C12B C13B C14B 147.4(7) . . . . ?
C11B C12B C13B C14B 16.4(9) . . . . ?
C12B C13B C14B C15B 11.4(9) . . . . ?
C10B C11B C15B C14B 168.2(6) . . . . ?
C22B C11B C15B C14B -70.2(8) . . . . ?
C12B C11B C15B C14B 46.9(7) . . . . ?
C10B C11B C15B C16B -60.0(8) . . . . ?
C22B C11B C15B C16B 61.6(9) . . . . ?
C12B C11B C15B C16B 178.7(6) . . . . ?
C13B C14B C15B C11B -36.6(8) . . . . ?
C13B C14B C15B C16B -167.7(7) . . . . ?
C9B C8B C16B C17B -171.6(7) . . . . ?
C7B C8B C16B C17B 59.2(9) . . . . ?
C9B C8B C16B C15B -48.4(9) . . . . ?
C7B C8B C16B C15B -177.5(7) . . . . ?
C11B C15B C16B C17B -179.8(7) . . . . ?
C14B C15B C16B C17B -53.8(9) . . . . ?
C11B C15B C16B C8B 57.0(9) . . . . ?
C14B C15B C16B C8B -176.9(7) . . . . ?
C8B C16B C17B C18B -38.4(9) . . . . ?
C15B C16B C17B C18B -160.4(6) . . . . ?
C16B C17B C18B C19B 9.5(11) . . . . ?
C17B C18B C19B C20B -179.6(7) . . . . ?
C17B C18B C19B C7B 0.0(12) . . . . ?
C21B C7B C19B C18B -103.1(9) . . . . ?
C6B C7B C19B C18B 140.4(8) . . . . ?
C8B C7B C19B C18B 19.6(10) . . . . ?
C21B C7B C19B C20B 76.5(8) . . . . ?
C6B C7B C19B C20B -39.9(9) . . . . ?
C8B C7B C19B C20B -160.8(7) . . . . ?
N3B C4B C20B C19B -177.3(7) . . . . ?
C5B C4B C20B C19B -0.7(13) . . . . ?
N3B C4B C20B S1B 1.7(9) . . . . ?
C5B C4B C20B S1B 178.3(6) . . . . ?
C18B C19B C20B C4B -167.6(8) . . . . ?
C7B C19B C20B C4B 12.8(11) . . . . ?
C18B C19B C20B S1B 13.6(11) . . . . ?
C7B C19B C20B S1B -166.0(5) . . . . ?
C2B S1B C20B C4B -0.7(6) . . . . ?
C2B S1B C20B C19B 178.3(7) . . . . ?
N3B C2B N23B C24B -167.5(8) . . . . ?
S1B C2B N23B C24B 13.2(12) . . . . ?
C2B N23B C24B N29B -4.0(12) . . . . ?
C2B N23B C24B C25B 175.4(8) . . . . ?
N29B C24B C25B C26B -0.1(15) . . . . ?
N23B C24B C25B C26B -179.5(9) . . . . ?
C24B C25B C26B C27B 2.3(16) . . . . ?
C25B C26B C27B C28B -3.6(17) . . . . ?
C26B C27B C28B N29B 2.9(16) . . . . ?
N23B C24B N29B C28B 178.7(8) . . . . ?
C25B C24B N29B C28B -0.7(13) . . . . ?
C27B C28B N29B C24B -0.8(13) . . . . ?
C13B C12B C30B C37B -177.7(7) . . . . ?
C11B C12B C30B C37B -56.0(10) . . . . ?
C13B C12B C30B C31B 57.9(9) . . . . ?
C11B C12B C30B C31B 179.7(7) . . . . ?
C37B C30B C31B C32B 60.4(11) . . . . ?
C12B C30B C31B C32B -174.1(7) . . . . ?
C30B C31B C32B C33B 171.4(7) . . . . ?
C31B C32B C33B C34B -179.9(7) . . . . ?
C32B C33B C34B C35B 171.2(8) . . . . ?
C32B C33B C34B C36B -64.9(10) . . . . ?
